data_4329880
loop_
_publ_author_name
'Arunabha Thakur'
'Soumik Sao'
'V. Ramkumar'
'Sundargopal Ghosh'

_publ_section_title
;
 Novel Class of Heterometallic Cubane and Boride Clusters Containing
 Heavier Group 16 Elements
;
_journal_name_full 'Inorganic Chemistry'
_journal_page_first 8322
_journal_page_last 8330
_journal_paper_doi 10.1021/ic3008602
_journal_volume 51
_journal_year 2012
_chemical_formula_moiety 'C22 H38 B4 Cl Mo2 O Te '
_chemical_formula_sum 'C22 H38 B4 Cl Mo2 O Te'
_chemical_formula_weight 716.69
_chemical_name_systematic
; 
 ? 
;
_space_group_IT_number 61
_symmetry_cell_setting orthorhombic
_symmetry_space_group_name_Hall '-P 2ac 2ab'
_symmetry_space_group_name_H-M 'P b c a'
_atom_sites_solution_hydrogens geom
_atom_sites_solution_primary direct
_atom_sites_solution_secondary difmap
_audit_creation_method SHELXL-97
_cell_angle_alpha 90.00
_cell_angle_beta 90.00
_cell_angle_gamma 90.00
_cell_formula_units_Z 8
_cell_length_a 15.2196(4)
_cell_length_b 16.0129(3)
_cell_length_c 22.6286(5)
_cell_measurement_reflns_used 5430
_cell_measurement_temperature 298(2)
_cell_measurement_theta_max 26.5
_cell_measurement_theta_min 2.8
_cell_volume 5514.8(2)
_computing_cell_refinement 'APEX2/SAINT (Bruker, 2004)'
_computing_data_collection 'APEX2 (Bruker, 2004)'
_computing_data_reduction 'SAINT/XPREP (Bruker, 2004)'
_computing_molecular_graphics 'ORTEP3 (Farrugia, 1997) and Mercury (Bruno et al., 2002)'
_computing_publication_material 'SHELXL-97 (Sheldrick, 2008)'
_computing_structure_refinement 'SHELXL-97 (Sheldrick, 2008)'
_computing_structure_solution 'SIR92 (Altornare et al., 1993)'
_diffrn_ambient_temperature 298(2)
_diffrn_measured_fraction_theta_full 0.997
_diffrn_measured_fraction_theta_max 0.997
_diffrn_measurement_device_type 'Bruker axs kappa apex2 CCD Diffractometer'
_diffrn_measurement_method '\w and \f scan'
_diffrn_radiation_monochromator graphite
_diffrn_radiation_source 'fine-focus sealed tube'
_diffrn_radiation_type MoK\a
_diffrn_radiation_wavelength 0.71073
_diffrn_reflns_av_R_equivalents 0.0315
_diffrn_reflns_av_sigmaI/netI 0.0335
_diffrn_reflns_limit_h_max 15
_diffrn_reflns_limit_h_min -18
_diffrn_reflns_limit_k_max 19
_diffrn_reflns_limit_k_min -14
_diffrn_reflns_limit_l_max 26
_diffrn_reflns_limit_l_min -19
_diffrn_reflns_number 18343
_diffrn_reflns_theta_full 25.00
_diffrn_reflns_theta_max 25.00
_diffrn_reflns_theta_min 2.24
_diffrn_standards_decay_% 0
_exptl_absorpt_coefficient_mu 2.056
_exptl_absorpt_correction_T_max 0.861
_exptl_absorpt_correction_T_min 0.581
_exptl_absorpt_correction_type multi-scan
_exptl_absorpt_process_details 'SADABS (Bruker, 1999)'
_exptl_crystal_colour black
_exptl_crystal_density_diffrn 1.726
_exptl_crystal_description block
_exptl_crystal_F_000 2808
_exptl_crystal_size_max 0.35
_exptl_crystal_size_mid 0.32
_exptl_crystal_size_min 0.10
_refine_diff_density_max 1.013
_refine_diff_density_min -1.422
_refine_diff_density_rms 0.557
_refine_ls_extinction_coef 0.00210(14)
_refine_ls_extinction_expression Fc^*^=kFc[1+0.001xFc^2^\l^3^/sin(2\q)]^-1/4^
_refine_ls_extinction_method SHELXL
_refine_ls_goodness_of_fit_ref 1.119
_refine_ls_hydrogen_treatment mixed
_refine_ls_matrix_type full
_refine_ls_number_parameters 314
_refine_ls_number_reflns 4831
_refine_ls_number_restraints 4
_refine_ls_restrained_S_all 1.120
_refine_ls_R_factor_all 0.0636
_refine_ls_R_factor_gt 0.0405
_refine_ls_shift/su_max 0.001
_refine_ls_shift/su_mean 0.000
_refine_ls_structure_factor_coef Fsqd
_refine_ls_weighting_details 'calc w=1/[\s^2^(Fo^2^)+(0.0607P)^2^+2.8125P] where P=(Fo^2^+2Fc^2^)/3'
_refine_ls_weighting_scheme calc
_refine_ls_wR_factor_gt 0.0983
_refine_ls_wR_factor_ref 0.1162
_reflns_number_gt 3668
_reflns_number_total 4831
_reflns_threshold_expression >2sigma(I)
_cod_data_source_file ic3008602_si_001_2.cif
_cod_data_source_block shelxl2
_cod_original_sg_symbol_Hall '-P 2ac 2ab '
_cod_database_code 4329880

loop_
_symmetry_equiv_pos_as_xyz
'x, y, z'
'-x+1/2, -y, z+1/2'
'-x, y+1/2, -z+1/2'
'x+1/2, -y+1/2, -z'
'-x, -y, -z'
'x-1/2, y, -z-1/2'
'x, -y-1/2, z-1/2'
'-x-1/2, y-1/2, z'

loop_
_atom_site_label
_atom_site_type_symbol
_atom_site_fract_x
_atom_site_fract_y
_atom_site_fract_z
_atom_site_U_iso_or_equiv
_atom_site_adp_type
_atom_site_occupancy
_atom_site_symmetry_multiplicity
_atom_site_calc_flag
_atom_site_refinement_flags
_atom_site_disorder_assembly
_atom_site_disorder_group
B1 B 0.4675(5) 0.3229(4) 0.6240(3) 0.0530(18) Uani 1 1 d . A .
B2 B 0.4171(4) 0.2595(4) 0.5773(3) 0.0490(16) Uani 1 1 d . . .
H2 H 0.3659 0.2915 0.5515 0.059 Uiso 1 1 calc R . .
B3 B 0.4312(5) 0.1564(5) 0.5632(3) 0.0548(19) Uani 1 1 d . . .
H3 H 0.3891 0.1267 0.5297 0.066 Uiso 1 1 calc R . .
B4 B 0.5035(6) 0.0896(4) 0.5937(3) 0.0558(19) Uani 1 1 d . A .
O1 O 0.5586(3) 0.1251(3) 0.6387(2) 0.0836(15) Uani 1 1 d D . .
C1 C 0.6987(4) 0.2422(5) 0.5380(3) 0.0631(17) Uani 1 1 d . . .
C2 C 0.6556(4) 0.1809(4) 0.5032(3) 0.0518(15) Uani 1 1 d . A .
C3 C 0.5842(4) 0.2205(3) 0.4744(2) 0.0460(14) Uani 1 1 d . . .
C4 C 0.5836(4) 0.3057(3) 0.4908(3) 0.0515(15) Uani 1 1 d . A .
C5 C 0.6535(5) 0.3171(4) 0.5307(3) 0.0645(19) Uani 1 1 d . A .
C6 C 0.7820(5) 0.2278(7) 0.5716(3) 0.121(4) Uani 1 1 d . A .
H6A H 0.7966 0.2771 0.5936 0.181 Uiso 1 1 calc R . .
H6B H 0.8287 0.2153 0.5444 0.181 Uiso 1 1 calc R . .
H6C H 0.7743 0.1817 0.5982 0.181 Uiso 1 1 calc R . .
C7 C 0.6851(6) 0.0926(4) 0.4926(3) 0.093(3) Uani 1 1 d . . .
H7A H 0.6353 0.0559 0.4945 0.140 Uiso 1 1 calc R A .
H7B H 0.7270 0.0769 0.5223 0.140 Uiso 1 1 calc R . .
H7C H 0.7118 0.0887 0.4543 0.140 Uiso 1 1 calc R . .
C8 C 0.5270(5) 0.1806(4) 0.4283(3) 0.0660(18) Uani 1 1 d . A .
H8A H 0.4792 0.2174 0.4189 0.099 Uiso 1 1 calc R . .
H8B H 0.5041 0.1289 0.4432 0.099 Uiso 1 1 calc R . .
H8C H 0.5610 0.1701 0.3934 0.099 Uiso 1 1 calc R . .
C9 C 0.5243(5) 0.3718(4) 0.4672(3) 0.088(2) Uani 1 1 d . . .
H9A H 0.5190 0.4159 0.4957 0.132 Uiso 1 1 calc R A .
H9B H 0.4674 0.3483 0.4596 0.132 Uiso 1 1 calc R . .
H9C H 0.5483 0.3937 0.4312 0.132 Uiso 1 1 calc R . .
C10 C 0.6810(7) 0.4018(5) 0.5545(4) 0.131(4) Uani 1 1 d . . .
H10A H 0.7284 0.4234 0.5310 0.196 Uiso 1 1 calc R A .
H10B H 0.7000 0.3961 0.5947 0.196 Uiso 1 1 calc R . .
H10C H 0.6321 0.4396 0.5527 0.196 Uiso 1 1 calc R . .
C11 C 0.3583(5) 0.0893(4) 0.7116(3) 0.0673(19) Uani 1 1 d . . .
C12 C 0.3905(4) 0.1480(4) 0.7532(3) 0.0590(16) Uani 1 1 d . A .
C13 C 0.3512(4) 0.2260(4) 0.7392(3) 0.0557(16) Uani 1 1 d . . .
C14 C 0.2946(4) 0.2145(4) 0.6906(3) 0.0597(17) Uani 1 1 d . A .
C15 C 0.2994(5) 0.1306(5) 0.6736(3) 0.0658(18) Uani 1 1 d . A .
C16 C 0.3760(8) -0.0039(4) 0.7112(5) 0.133(4) Uani 1 1 d . A .
H16A H 0.3324 -0.0318 0.7347 0.200 Uiso 1 1 calc R . .
H16B H 0.4332 -0.0145 0.7273 0.200 Uiso 1 1 calc R . .
H16C H 0.3734 -0.0243 0.6713 0.200 Uiso 1 1 calc R . .
C17 C 0.4487(6) 0.1284(6) 0.8050(3) 0.107(3) Uani 1 1 d . . .
H17A H 0.4824 0.1770 0.8152 0.161 Uiso 1 1 calc R A .
H17B H 0.4878 0.0836 0.7947 0.161 Uiso 1 1 calc R . .
H17C H 0.4132 0.1121 0.8381 0.161 Uiso 1 1 calc R . .
C18 C 0.3606(7) 0.3066(4) 0.7732(4) 0.100(3) Uani 1 1 d . A .
H18A H 0.3114 0.3131 0.7993 0.149 Uiso 1 1 calc R . .
H18B H 0.3624 0.3526 0.7460 0.149 Uiso 1 1 calc R . .
H18C H 0.4140 0.3052 0.7957 0.149 Uiso 1 1 calc R . .
C19 C 0.2339(6) 0.2800(6) 0.6648(4) 0.112(4) Uani 1 1 d . . .
H19A H 0.2342 0.2758 0.6225 0.169 Uiso 1 1 calc R A .
H19B H 0.2537 0.3345 0.6764 0.169 Uiso 1 1 calc R . .
H19C H 0.1753 0.2712 0.6792 0.169 Uiso 1 1 calc R . .
C20 C 0.2438(6) 0.0904(7) 0.6267(4) 0.120(4) Uani 1 1 d . . .
H20A H 0.1909 0.0691 0.6443 0.180 Uiso 1 1 calc R A .
H20B H 0.2758 0.0455 0.6088 0.180 Uiso 1 1 calc R . .
H20C H 0.2290 0.1311 0.5972 0.180 Uiso 1 1 calc R . .
Cl1 Cl 0.42628(18) 0.43014(11) 0.62192(12) 0.1144(10) Uani 1 1 d . . .
Mo1 Mo 0.55685(3) 0.22558(3) 0.57634(2) 0.03613(17) Uani 1 1 d . A .
Mo2 Mo 0.43871(3) 0.18879(3) 0.65898(2) 0.03617(17) Uani 1 1 d . A .
Te1 Te 0.57254(3) 0.29834(3) 0.68645(2) 0.0688(2) Uani 1 1 d . . .
C21 C 0.6416(9) 0.0919(17) 0.6617(13) 0.069(9) Uani 0.35(2) 1 d PD A 1
H21A H 0.6704 0.1346 0.6851 0.083 Uiso 0.35(2) 1 calc PR A 1
H21B H 0.6798 0.0781 0.6289 0.083 Uiso 0.35(2) 1 calc PR A 1
C22 C 0.628(2) 0.0162(16) 0.6988(14) 0.133(14) Uani 0.35(2) 1 d PD A 1
H22A H 0.6828 -0.0008 0.7158 0.200 Uiso 0.35(2) 1 calc PR A 1
H22B H 0.6051 -0.0282 0.6747 0.200 Uiso 0.35(2) 1 calc PR A 1
H22C H 0.5868 0.0286 0.7297 0.200 Uiso 0.35(2) 1 calc PR A 1
C22' C 0.6786(11) 0.0265(11) 0.6566(9) 0.142(8) Uani 0.65(2) 1 d PD A 2
H22D H 0.7126 0.0002 0.6871 0.213 Uiso 0.65(2) 1 calc PR A 2
H22E H 0.7170 0.0572 0.6309 0.213 Uiso 0.65(2) 1 calc PR A 2
H22F H 0.6480 -0.0153 0.6343 0.213 Uiso 0.65(2) 1 calc PR A 2
C21' C 0.6140(12) 0.0845(15) 0.6838(5) 0.095(7) Uani 0.65(2) 1 d PD A 2
H21C H 0.5770 0.0538 0.7110 0.114 Uiso 0.65(2) 1 calc PR A 2
H21D H 0.6452 0.1270 0.7061 0.114 Uiso 0.65(2) 1 calc PR A 2
H1B H 0.501(3) 0.029(3) 0.5829(19) 0.038(13) Uiso 1 1 d . . .

loop_
_atom_site_aniso_label
_atom_site_aniso_U_11
_atom_site_aniso_U_22
_atom_site_aniso_U_33
_atom_site_aniso_U_23
_atom_site_aniso_U_13
_atom_site_aniso_U_12
B1 0.055(4) 0.038(3) 0.066(5) 0.003(3) 0.014(4) 0.003(3)
B2 0.041(4) 0.061(4) 0.044(4) 0.012(3) 0.003(3) 0.007(3)
B3 0.055(4) 0.071(5) 0.039(4) -0.003(3) 0.001(3) -0.027(4)
B4 0.073(5) 0.039(4) 0.055(4) -0.012(3) 0.012(4) -0.009(3)
O1 0.087(4) 0.071(3) 0.093(4) 0.014(3) -0.004(3) 0.025(3)
C1 0.035(3) 0.109(5) 0.045(3) -0.004(4) 0.003(3) -0.010(4)
C2 0.044(3) 0.065(4) 0.046(3) -0.006(3) 0.007(3) 0.009(3)
C3 0.040(3) 0.054(3) 0.043(3) -0.004(3) 0.006(3) -0.004(3)
C4 0.055(4) 0.051(3) 0.049(4) 0.010(3) 0.014(3) -0.007(3)
C5 0.068(4) 0.062(4) 0.063(4) -0.016(3) 0.024(4) -0.034(4)
C6 0.039(4) 0.258(13) 0.065(5) -0.006(6) -0.006(4) -0.011(6)
C7 0.116(7) 0.087(5) 0.077(5) 0.002(4) 0.030(5) 0.047(5)
C8 0.065(4) 0.089(5) 0.044(4) -0.010(3) 0.000(3) -0.018(4)
C9 0.106(6) 0.073(5) 0.086(5) 0.039(4) 0.033(5) 0.024(4)
C10 0.162(9) 0.111(7) 0.119(7) -0.050(6) 0.054(7) -0.103(7)
C11 0.083(5) 0.048(3) 0.070(4) 0.014(3) 0.027(4) -0.013(3)
C12 0.066(4) 0.070(4) 0.041(3) 0.021(3) 0.003(3) -0.001(4)
C13 0.064(4) 0.061(4) 0.042(3) 0.003(3) 0.016(3) -0.007(3)
C14 0.055(4) 0.082(5) 0.042(3) 0.015(3) 0.013(3) 0.000(3)
C15 0.059(4) 0.084(5) 0.054(4) 0.002(4) 0.009(4) -0.030(4)
C16 0.187(11) 0.051(4) 0.162(9) 0.022(5) 0.084(9) -0.007(6)
C17 0.109(7) 0.156(9) 0.057(5) 0.039(5) -0.001(5) 0.015(6)
C18 0.127(8) 0.089(5) 0.083(5) -0.031(4) 0.046(6) -0.015(5)
C19 0.070(6) 0.168(9) 0.100(6) 0.051(6) 0.029(5) 0.056(6)
C20 0.088(6) 0.187(9) 0.085(6) -0.020(6) 0.008(5) -0.084(7)
Cl1 0.155(2) 0.0412(9) 0.147(2) 0.0146(11) 0.0466(17) 0.0314(11)
Mo1 0.0337(3) 0.0352(3) 0.0395(3) -0.00427(19) -0.0014(2) -0.00135(18)
Mo2 0.0423(3) 0.0324(3) 0.0338(3) 0.00228(18) -0.0034(2) -0.00193(19)
Te1 0.0678(3) 0.0827(3) 0.0557(3) -0.0243(2) -0.0044(2) -0.0264(2)
C21 0.059(15) 0.069(14) 0.079(19) 0.034(13) 0.026(13) 0.042(12)
C22 0.14(3) 0.11(2) 0.15(3) 0.10(2) 0.02(2) 0.05(2)
C22' 0.120(14) 0.133(15) 0.173(19) 0.052(13) 0.032(13) 0.071(12)
C21' 0.076(11) 0.140(16) 0.069(10) 0.033(10) 0.012(9) 0.059(11)

loop_
_atom_type_symbol
_atom_type_description
_atom_type_scat_dispersion_real
_atom_type_scat_dispersion_imag
_atom_type_scat_source
C C 0.0033 0.0016 'International Tables Vol C Tables 4.2.6.8 and 6.1.1.4'
H H 0.0000 0.0000 'International Tables Vol C Tables 4.2.6.8 and 6.1.1.4'
B B 0.0013 0.0007 'International Tables Vol C Tables 4.2.6.8 and 6.1.1.4'
O O 0.0106 0.0060 'International Tables Vol C Tables 4.2.6.8 and 6.1.1.4'
Cl Cl 0.1484 0.1585 'International Tables Vol C Tables 4.2.6.8 and 6.1.1.4'
Mo Mo -1.6832 0.6857 'International Tables Vol C Tables 4.2.6.8 and 6.1.1.4'
Te Te -0.5308 1.6751 'International Tables Vol C Tables 4.2.6.8 and 6.1.1.4'

loop_
_geom_angle_atom_site_label_1
_geom_angle_atom_site_label_2
_geom_angle_atom_site_label_3
_geom_angle
B2 B1 Cl1 113.6(5)
B2 B1 Te1 130.3(4)
Cl1 B1 Te1 116.1(4)
B2 B1 Mo2 64.1(3)
Cl1 B1 Mo2 144.1(4)
Te1 B1 Mo2 75.6(2)
B2 B1 Mo1 64.2(3)
Cl1 B1 Mo1 144.6(4)
Te1 B1 Mo1 75.6(2)
Mo2 B1 Mo1 69.58(18)
B1 B2 B3 131.3(5)
B1 B2 Mo2 73.1(3)
B3 B2 Mo2 68.7(3)
B1 B2 Mo1 73.1(4)
B3 B2 Mo1 68.6(3)
Mo2 B2 Mo1 74.7(2)
B1 B2 H2 112.4
B3 B2 H2 116.2
Mo2 B2 H2 142.6
Mo1 B2 H2 142.7
B4 B3 B2 128.6(5)
B4 B3 Mo1 72.5(4)
B2 B3 Mo1 66.4(3)
B4 B3 Mo2 73.5(3)
B2 B3 Mo2 66.2(3)
Mo1 B3 Mo2 73.2(2)
B4 B3 H3 112.9
B2 B3 H3 118.5
Mo1 B3 H3 143.6
Mo2 B3 H3 143.1
O1 B4 B3 114.9(5)
O1 B4 Mo1 63.3(3)
B3 B4 Mo1 64.5(3)
O1 B4 Mo2 62.5(3)
B3 B4 Mo2 63.9(3)
Mo1 B4 Mo2 68.29(18)
O1 B4 H1B 125(3)
B3 B4 H1B 119(3)
Mo1 B4 H1B 150(3)
Mo2 B4 H1B 141(3)
B4 O1 C21 127.7(15)
B4 O1 C21' 130.6(11)
C21 O1 C21' 26.1(8)
B4 O1 Mo1 79.8(4)
C21 O1 Mo1 121.2(8)
C21' O1 Mo1 142.6(11)
B4 O1 Mo2 80.9(4)
C21 O1 Mo2 146.3(14)
C21' O1 Mo2 123.3(6)
Mo1 O1 Mo2 76.85(14)
C5 C1 C2 107.5(5)
C5 C1 C6 127.7(8)
C2 C1 C6 124.6(8)
C5 C1 Mo1 71.7(3)
C2 C1 Mo1 72.6(3)
C6 C1 Mo1 125.2(5)
C3 C2 C1 107.6(5)
C3 C2 C7 125.2(6)
C1 C2 C7 126.9(6)
C3 C2 Mo1 72.4(3)
C1 C2 Mo1 72.2(3)
C7 C2 Mo1 126.2(4)
C4 C3 C2 108.4(5)
C4 C3 C8 126.0(6)
C2 C3 C8 125.1(5)
C4 C3 Mo1 73.0(3)
C2 C3 Mo1 72.5(3)
C8 C3 Mo1 126.5(4)
C5 C4 C3 106.8(5)
C5 C4 C9 126.5(6)
C3 C4 C9 126.6(6)
C5 C4 Mo1 71.0(3)
C3 C4 Mo1 72.0(3)
C9 C4 Mo1 125.2(4)
C1 C5 C4 109.7(5)
C1 C5 C10 126.3(8)
C4 C5 C10 123.5(8)
C1 C5 Mo1 73.5(4)
C4 C5 Mo1 74.0(3)
C10 C5 Mo1 125.6(5)
C1 C6 H6A 109.5
C1 C6 H6B 109.5
H6A C6 H6B 109.5
C1 C6 H6C 109.5
H6A C6 H6C 109.5
H6B C6 H6C 109.5
C2 C7 H7A 109.5
C2 C7 H7B 109.5
H7A C7 H7B 109.5
C2 C7 H7C 109.5
H7A C7 H7C 109.5
H7B C7 H7C 109.5
C3 C8 H8A 109.5
C3 C8 H8B 109.5
H8A C8 H8B 109.5
C3 C8 H8C 109.5
H8A C8 H8C 109.5
H8B C8 H8C 109.5
C4 C9 H9A 109.5
C4 C9 H9B 109.5
H9A C9 H9B 109.5
C4 C9 H9C 109.5
H9A C9 H9C 109.5
H9B C9 H9C 109.5
C5 C10 H10A 109.5
C5 C10 H10B 109.5
H10A C10 H10B 109.5
C5 C10 H10C 109.5
H10A C10 H10C 109.5
H10B C10 H10C 109.5
C15 C11 C12 108.4(6)
C15 C11 C16 124.8(8)
C12 C11 C16 126.5(8)
C15 C11 Mo2 72.7(3)
C12 C11 Mo2 72.9(3)
C16 C11 Mo2 125.2(5)
C11 C12 C13 106.8(6)
C11 C12 C17 125.7(7)
C13 C12 C17 127.3(7)
C11 C12 Mo2 71.8(3)
C13 C12 Mo2 71.6(3)
C17 C12 Mo2 125.5(5)
C14 C13 C12 108.4(6)
C14 C13 C18 124.6(7)
C12 C13 C18 126.7(7)
C14 C13 Mo2 73.0(3)
C12 C13 Mo2 73.1(3)
C18 C13 Mo2 124.2(5)
C15 C14 C13 108.0(6)
C15 C14 C19 126.2(7)
C13 C14 C19 125.6(7)
C15 C14 Mo2 72.5(4)
C13 C14 Mo2 71.9(4)
C19 C14 Mo2 125.1(4)
C14 C15 C11 108.4(6)
C14 C15 C20 125.2(8)
C11 C15 C20 126.2(8)
C14 C15 Mo2 72.8(4)
C11 C15 Mo2 72.3(4)
C20 C15 Mo2 125.6(5)
C11 C16 H16A 109.5
C11 C16 H16B 109.5
H16A C16 H16B 109.5
C11 C16 H16C 109.5
H16A C16 H16C 109.5
H16B C16 H16C 109.5
C12 C17 H17A 109.5
C12 C17 H17B 109.5
H17A C17 H17B 109.5
C12 C17 H17C 109.5
H17A C17 H17C 109.5
H17B C17 H17C 109.5
C13 C18 H18A 109.5
C13 C18 H18B 109.5
H18A C18 H18B 109.5
C13 C18 H18C 109.5
H18A C18 H18C 109.5
H18B C18 H18C 109.5
C14 C19 H19A 109.5
C14 C19 H19B 109.5
H19A C19 H19B 109.5
C14 C19 H19C 109.5
H19A C19 H19C 109.5
H19B C19 H19C 109.5
C15 C20 H20A 109.5
C15 C20 H20B 109.5
H20A C20 H20B 109.5
C15 C20 H20C 109.5
H20A C20 H20C 109.5
H20B C20 H20C 109.5
O1 Mo1 B2 101.0(2)
O1 Mo1 B3 74.1(2)
B2 Mo1 B3 45.0(3)
O1 Mo1 C5 139.5(2)
B2 Mo1 C5 117.6(3)
B3 Mo1 C5 143.0(3)
O1 Mo1 B1 101.8(2)
B2 Mo1 B1 42.7(3)
B3 Mo1 B1 83.9(3)
C5 Mo1 B1 98.8(2)
O1 Mo1 C1 108.5(2)
B2 Mo1 C1 150.3(3)
B3 Mo1 C1 142.9(3)
C5 Mo1 C1 34.8(2)
B1 Mo1 C1 129.3(3)
O1 Mo1 C3 128.3(2)
B2 Mo1 C3 101.0(2)
B3 Mo1 C3 90.2(2)
C5 Mo1 C3 58.1(2)
B1 Mo1 C3 125.6(2)
C1 Mo1 C3 58.4(2)
O1 Mo1 C2 103.2(2)
B2 Mo1 C2 134.7(2)
B3 Mo1 C2 107.7(2)
C5 Mo1 C2 58.2(2)
B1 Mo1 C2 154.6(2)
C1 Mo1 C2 35.2(2)
C3 Mo1 C2 35.15(19)
O1 Mo1 B4 36.9(2)
B2 Mo1 B4 83.8(3)
B3 Mo1 B4 42.9(3)
C5 Mo1 B4 151.2(2)
B1 Mo1 B4 109.8(2)
C1 Mo1 B4 119.0(3)
C3 Mo1 B4 101.1(2)
C2 Mo1 B4 93.2(2)
O1 Mo1 C4 161.5(2)
B2 Mo1 C4 92.3(2)
B3 Mo1 C4 108.0(2)
C5 Mo1 C4 35.0(2)
B1 Mo1 C4 96.7(2)
C1 Mo1 C4 58.3(2)
C3 Mo1 C4 35.00(19)
C2 Mo1 C4 58.4(2)
B4 Mo1 C4 134.3(2)
O1 Mo1 Mo2 51.57(14)
B2 Mo1 Mo2 52.60(17)
B3 Mo1 Mo2 53.43(18)
C5 Mo1 Mo2 151.83(15)
B1 Mo1 Mo2 55.16(17)
C1 Mo1 Mo2 155.31(16)
C3 Mo1 Mo2 143.46(13)
C2 Mo1 Mo2 149.42(15)
B4 Mo1 Mo2 56.32(18)
C4 Mo1 Mo2 144.51(15)
O1 Mo1 Te1 73.80(15)
B2 Mo1 Te1 88.29(19)
B3 Mo1 Te1 113.85(18)
C5 Mo1 Te1 94.59(16)
B1 Mo1 Te1 49.5(2)
C1 Mo1 Te1 101.93(16)
C3 Mo1 Te1 152.50(13)
C2 Mo1 Te1 135.19(15)
B4 Mo1 Te1 105.64(18)
C4 Mo1 Te1 119.77(15)
Mo2 Mo1 Te1 61.154(17)
O1 Mo2 B2 101.2(2)
O1 Mo2 B3 74.0(3)
B2 Mo2 B3 45.0(3)
O1 Mo2 C13 141.0(2)
B2 Mo2 C13 116.0(2)
B3 Mo2 C13 141.9(3)
O1 Mo2 B1 101.9(2)
B2 Mo2 B1 42.8(3)
B3 Mo2 B1 83.9(3)
C13 Mo2 B1 97.8(2)
O1 Mo2 C11 103.4(2)
B2 Mo2 C11 134.7(3)
B3 Mo2 C11 108.0(3)
C13 Mo2 C11 58.5(2)
B1 Mo2 C11 154.2(2)
O1 Mo2 C15 127.8(2)
B2 Mo2 C15 100.9(3)
B3 Mo2 C15 89.9(2)
C13 Mo2 C15 58.2(2)
B1 Mo2 C15 125.8(3)
C11 Mo2 C15 35.0(2)
O1 Mo2 C14 161.3(2)
B2 Mo2 C14 91.5(2)
B3 Mo2 C14 106.8(2)
C13 Mo2 C14 35.1(2)
B1 Mo2 C14 96.8(2)
C11 Mo2 C14 58.2(2)
C15 Mo2 C14 34.8(2)
O1 Mo2 C12 109.2(2)
B2 Mo2 C12 149.6(2)
B3 Mo2 C12 143.3(2)
C13 Mo2 C12 35.4(2)
B1 Mo2 C12 128.6(2)
C11 Mo2 C12 35.3(2)
C15 Mo2 C12 58.5(2)
C14 Mo2 C12 58.6(2)
O1 Mo2 B4 36.6(2)
B2 Mo2 B4 83.3(3)
B3 Mo2 B4 42.6(3)
C13 Mo2 B4 152.9(2)
B1 Mo2 B4 109.0(2)
C11 Mo2 B4 94.5(2)
C15 Mo2 B4 101.3(3)
C14 Mo2 B4 133.9(3)
C12 Mo2 B4 120.5(2)
O1 Mo2 Mo1 51.58(14)
B2 Mo2 Mo1 52.73(18)
B3 Mo2 Mo1 53.38(17)
C13 Mo2 Mo1 151.37(15)
B1 Mo2 Mo1 55.26(18)
C11 Mo2 Mo1 149.73(16)
C15 Mo2 Mo1 143.12(16)
C14 Mo2 Mo1 143.93(14)
C12 Mo2 Mo1 155.69(17)
B4 Mo2 Mo1 55.39(17)
O1 Mo2 Te1 73.84(15)
B2 Mo2 Te1 88.41(19)
B3 Mo2 Te1 113.86(17)
C13 Mo2 Te1 94.82(16)
B1 Mo2 Te1 49.6(2)
C11 Mo2 Te1 134.90(19)
C15 Mo2 Te1 152.95(17)
C14 Mo2 Te1 120.70(17)
C12 Mo2 Te1 101.72(17)
B4 Mo2 Te1 104.96(19)
Mo1 Mo2 Te1 61.221(17)
B1 Te1 Mo2 54.86(17)
B1 Te1 Mo1 54.90(18)
Mo2 Te1 Mo1 57.625(16)
O1 C21 C22 112.0(16)
O1 C21 H21A 109.2
C22 C21 H21A 109.2
O1 C21 H21B 109.2
C22 C21 H21B 109.2
H21A C21 H21B 107.9
C21 C22 H22A 109.5
C21 C22 H22B 109.5
H22A C22 H22B 109.5
C21 C22 H22C 109.5
H22A C22 H22C 109.5
H22B C22 H22C 109.5
C21' C22' H22D 109.5
C21' C22' H22E 109.5
H22D C22' H22E 109.5
C21' C22' H22F 109.5
H22D C22' H22F 109.5
H22E C22' H22F 109.5
O1 C21' C22' 111.6(11)
O1 C21' H21C 109.3
C22' C21' H21C 109.3
O1 C21' H21D 109.3
C22' C21' H21D 109.3
H21C C21' H21D 108.0

loop_
_geom_bond_atom_site_label_1
_geom_bond_atom_site_label_2
_geom_bond_distance
B1 B2 1.654(10)
B1 Cl1 1.829(6)
B1 Te1 2.169(8)
B1 Mo2 2.330(6)
B1 Mo1 2.332(7)
B2 B3 1.695(10)
B2 Mo2 2.191(7)
B2 Mo1 2.195(7)
B2 H2 1.1000
B3 B4 1.682(11)
B3 Mo1 2.230(7)
B3 Mo2 2.232(7)
B3 H3 1.1000
B4 O1 1.438(9)
B4 Mo1 2.357(7)
B4 Mo2 2.383(7)
B4 H1B 1.01(5)
O1 C21 1.465(10)
O1 C21' 1.474(8)
O1 Mo1 2.140(5)
O1 Mo2 2.140(5)
C1 C5 1.394(9)
C1 C2 1.418(8)
C1 C6 1.496(9)
C1 Mo1 2.342(6)
C2 C3 1.417(8)
C2 C7 1.503(8)
C2 Mo1 2.346(6)
C3 C4 1.415(7)
C3 C8 1.501(8)
C3 Mo1 2.346(6)
C4 C5 1.409(9)
C4 C9 1.488(8)
C4 Mo1 2.358(6)
C5 C10 1.518(9)
C5 Mo1 2.319(6)
C6 H6A 0.9600
C6 H6B 0.9600
C6 H6C 0.9600
C7 H7A 0.9600
C7 H7B 0.9600
C7 H7C 0.9600
C8 H8A 0.9600
C8 H8B 0.9600
C8 H8C 0.9600
C9 H9A 0.9600
C9 H9B 0.9600
C9 H9C 0.9600
C10 H10A 0.9600
C10 H10B 0.9600
C10 H10C 0.9600
C11 C15 1.407(10)
C11 C12 1.418(9)
C11 C16 1.516(9)
C11 Mo2 2.334(6)
C12 C13 1.421(8)
C12 C17 1.502(9)
C12 Mo2 2.348(6)
C13 C14 1.408(9)
C13 C18 1.508(8)
C13 Mo2 2.329(6)
C14 C15 1.400(9)
C14 C19 1.515(9)
C14 Mo2 2.343(6)
C15 C20 1.501(9)
C15 Mo2 2.339(6)
C16 H16A 0.9600
C16 H16B 0.9600
C16 H16C 0.9600
C17 H17A 0.9600
C17 H17B 0.9600
C17 H17C 0.9600
C18 H18A 0.9600
C18 H18B 0.9600
C18 H18C 0.9600
C19 H19A 0.9600
C19 H19B 0.9600
C19 H19C 0.9600
C20 H20A 0.9600
C20 H20B 0.9600
C20 H20C 0.9600
Mo1 Mo2 2.6603(7)
Mo1 Te1 2.7608(6)
Mo2 Te1 2.7591(6)
C21 C22 1.490(10)
C21 H21A 0.9700
C21 H21B 0.9700
C22 H22A 0.9600
C22 H22B 0.9600
C22 H22C 0.9600
C22' C21' 1.486(9)
C22' H22D 0.9600
C22' H22E 0.9600
C22' H22F 0.9600
C21' H21C 0.9700
C21' H21D 0.9700

loop_
_geom_torsion_atom_site_label_1
_geom_torsion_atom_site_label_2
_geom_torsion_atom_site_label_3
_geom_torsion_atom_site_label_4
_geom_torsion
Cl1 B1 B2 B3 -179.9(5)
Te1 B1 B2 B3 -0.2(10)
Mo2 B1 B2 B3 -39.5(6)
Mo1 B1 B2 B3 39.2(6)
Cl1 B1 B2 Mo2 -140.4(4)
Te1 B1 B2 Mo2 39.3(5)
Mo1 B1 B2 Mo2 78.68(17)
Cl1 B1 B2 Mo1 141.0(4)
Te1 B1 B2 Mo1 -39.4(5)
Mo2 B1 B2 Mo1 -78.68(17)
B1 B2 B3 B4 -0.7(10)
Mo2 B2 B3 B4 -41.4(6)
Mo1 B2 B3 B4 39.8(6)
B1 B2 B3 Mo1 -40.5(6)
Mo2 B2 B3 Mo1 -81.25(19)
B1 B2 B3 Mo2 40.8(6)
Mo1 B2 B3 Mo2 81.25(19)
B2 B3 B4 O1 1.8(9)
Mo1 B3 B4 O1 39.7(5)
Mo2 B3 B4 O1 -37.4(5)
B2 B3 B4 Mo1 -38.0(5)
Mo2 B3 B4 Mo1 -77.12(17)
B2 B3 B4 Mo2 39.2(5)
Mo1 B3 B4 Mo2 77.12(17)
B3 B4 O1 C21 -161.9(11)
Mo1 B4 O1 C21 -121.7(11)
Mo2 B4 O1 C21 160.2(11)
B3 B4 O1 C21' 164.5(10)
Mo1 B4 O1 C21' -155.3(11)
Mo2 B4 O1 C21' 126.6(11)
B3 B4 O1 Mo1 -40.2(5)
Mo2 B4 O1 Mo1 -78.15(13)
B3 B4 O1 Mo2 37.9(5)
Mo1 B4 O1 Mo2 78.15(13)
C5 C1 C2 C3 0.6(7)
C6 C1 C2 C3 -174.7(6)
Mo1 C1 C2 C3 64.2(4)
C5 C1 C2 C7 174.0(6)
C6 C1 C2 C7 -1.3(10)
Mo1 C1 C2 C7 -122.3(6)
C5 C1 C2 Mo1 -63.6(4)
C6 C1 C2 Mo1 121.1(7)
C1 C2 C3 C4 0.5(6)
C7 C2 C3 C4 -173.1(6)
Mo1 C2 C3 C4 64.6(4)
C1 C2 C3 C8 173.1(5)
C7 C2 C3 C8 -0.4(10)
Mo1 C2 C3 C8 -122.7(6)
C1 C2 C3 Mo1 -64.1(4)
C7 C2 C3 Mo1 122.3(6)
C2 C3 C4 C5 -1.4(6)
C8 C3 C4 C5 -174.0(6)
Mo1 C3 C4 C5 62.9(4)
C2 C3 C4 C9 174.9(6)
C8 C3 C4 C9 2.3(9)
Mo1 C3 C4 C9 -120.9(6)
C2 C3 C4 Mo1 -64.3(4)
C8 C3 C4 Mo1 123.2(6)
C2 C1 C5 C4 -1.5(7)
C6 C1 C5 C4 173.6(6)
Mo1 C1 C5 C4 -65.7(4)
C2 C1 C5 C10 -173.4(6)
C6 C1 C5 C10 1.7(11)
Mo1 C1 C5 C10 122.4(7)
C2 C1 C5 Mo1 64.2(4)
C6 C1 C5 Mo1 -120.7(7)
C3 C4 C5 C1 1.8(7)
C9 C4 C5 C1 -174.4(6)
Mo1 C4 C5 C1 65.4(4)
C3 C4 C5 C10 174.0(6)
C9 C4 C5 C10 -2.3(10)
Mo1 C4 C5 C10 -122.5(6)
C3 C4 C5 Mo1 -63.6(4)
C9 C4 C5 Mo1 120.2(6)
C15 C11 C12 C13 -1.0(7)
C16 C11 C12 C13 -175.0(7)
Mo2 C11 C12 C13 63.5(4)
C15 C11 C12 C17 174.3(7)
C16 C11 C12 C17 0.3(12)
Mo2 C11 C12 C17 -121.2(7)
C15 C11 C12 Mo2 -64.5(4)
C16 C11 C12 Mo2 121.5(7)
C11 C12 C13 C14 1.3(7)
C17 C12 C13 C14 -174.0(7)
Mo2 C12 C13 C14 64.9(4)
C11 C12 C13 C18 176.0(6)
C17 C12 C13 C18 0.8(11)
Mo2 C12 C13 C18 -120.3(7)
C11 C12 C13 Mo2 -63.6(4)
C17 C12 C13 Mo2 121.1(7)
C12 C13 C14 C15 -1.1(7)
C18 C13 C14 C15 -175.9(6)
Mo2 C13 C14 C15 63.9(4)
C12 C13 C14 C19 174.4(6)
C18 C13 C14 C19 -0.5(10)
Mo2 C13 C14 C19 -120.6(7)
C12 C13 C14 Mo2 -65.0(4)
C18 C13 C14 Mo2 120.2(6)
C13 C14 C15 C11 0.4(7)
C19 C14 C15 C11 -175.0(6)
Mo2 C14 C15 C11 64.0(4)
C13 C14 C15 C20 174.6(6)
C19 C14 C15 C20 -0.8(11)
Mo2 C14 C15 C20 -121.9(6)
C13 C14 C15 Mo2 -63.6(4)
C19 C14 C15 Mo2 121.0(6)
C12 C11 C15 C14 0.4(7)
C16 C11 C15 C14 174.5(7)
Mo2 C11 C15 C14 -64.3(4)
C12 C11 C15 C20 -173.7(6)
C16 C11 C15 C20 0.4(11)
Mo2 C11 C15 C20 121.6(7)
C12 C11 C15 Mo2 64.7(4)
C16 C11 C15 Mo2 -121.2(7)
B4 O1 Mo1 B2 63.8(4)
C21 O1 Mo1 B2 -168.1(17)
C21' O1 Mo1 B2 -147.8(11)
Mo2 O1 Mo1 B2 -19.2(2)
B4 O1 Mo1 B3 27.3(4)
C21 O1 Mo1 B3 155.4(17)
C21' O1 Mo1 B3 175.8(12)
Mo2 O1 Mo1 B3 -55.6(2)
B4 O1 Mo1 C5 -133.5(4)
C21 O1 Mo1 C5 -5.5(18)
C21' O1 Mo1 C5 14.9(12)
Mo2 O1 Mo1 C5 143.5(3)
B4 O1 Mo1 B1 107.4(4)
C21 O1 Mo1 B1 -124.5(17)
C21' O1 Mo1 B1 -104.2(11)
Mo2 O1 Mo1 B1 24.4(2)
B4 O1 Mo1 C1 -113.8(4)
C21 O1 Mo1 C1 14.2(17)
C21' O1 Mo1 C1 34.6(12)
Mo2 O1 Mo1 C1 163.19(19)
B4 O1 Mo1 C3 -49.9(4)
C21 O1 Mo1 C3 78.2(17)
C21' O1 Mo1 C3 98.5(11)
Mo2 O1 Mo1 C3 -132.86(19)
B4 O1 Mo1 C2 -77.6(4)
C21 O1 Mo1 C2 50.5(17)
C21' O1 Mo1 C2 70.8(11)
Mo2 O1 Mo1 C2 -160.56(18)
C21 O1 Mo1 B4 128.1(18)
C21' O1 Mo1 B4 148.4(12)
Mo2 O1 Mo1 B4 -83.0(4)
B4 O1 Mo1 C4 -71.7(8)
C21 O1 Mo1 C4 56.3(19)
C21' O1 Mo1 C4 76.7(14)
Mo2 O1 Mo1 C4 -154.7(6)
B4 O1 Mo1 Mo2 83.0(4)
C21 O1 Mo1 Mo2 -149.0(18)
C21' O1 Mo1 Mo2 -128.6(12)
B4 O1 Mo1 Te1 148.7(4)
C21 O1 Mo1 Te1 -83.2(17)
C21' O1 Mo1 Te1 -62.9(11)
Mo2 O1 Mo1 Te1 65.75(11)
B1 B2 Mo1 O1 95.5(4)
B3 B2 Mo1 O1 -53.9(3)
Mo2 B2 Mo1 O1 18.9(2)
B1 B2 Mo1 B3 149.4(5)
Mo2 B2 Mo1 B3 72.8(3)
B1 B2 Mo1 C5 -71.9(4)
B3 B2 Mo1 C5 138.7(3)
Mo2 B2 Mo1 C5 -148.5(2)
B3 B2 Mo1 B1 -149.4(5)
Mo2 B2 Mo1 B1 -76.6(3)
B1 B2 Mo1 C1 -89.1(6)
B3 B2 Mo1 C1 121.6(5)
Mo2 B2 Mo1 C1 -165.6(4)
B1 B2 Mo1 C3 -131.5(3)
B3 B2 Mo1 C3 79.1(3)
Mo2 B2 Mo1 C3 151.86(17)
B1 B2 Mo1 C2 -143.2(3)
B3 B2 Mo1 C2 67.4(4)
Mo2 B2 Mo1 C2 140.2(2)
B1 B2 Mo1 B4 128.3(4)
B3 B2 Mo1 B4 -21.1(3)
Mo2 B2 Mo1 B4 51.7(2)
B1 B2 Mo1 C4 -97.4(4)
B3 B2 Mo1 C4 113.3(3)
Mo2 B2 Mo1 C4 -173.9(2)
B1 B2 Mo1 Mo2 76.6(3)
B3 B2 Mo1 Mo2 -72.8(3)
B1 B2 Mo1 Te1 22.4(3)
B3 B2 Mo1 Te1 -127.0(3)
Mo2 B2 Mo1 Te1 -54.22(15)
B4 B3 Mo1 O1 -23.9(3)
B2 B3 Mo1 O1 124.5(3)
Mo2 B3 Mo1 O1 53.6(2)
B4 B3 Mo1 B2 -148.4(5)
Mo2 B3 Mo1 B2 -70.9(3)
B4 B3 Mo1 C5 135.4(4)
B2 B3 Mo1 C5 -76.2(5)
Mo2 B3 Mo1 C5 -147.1(3)
B4 B3 Mo1 B1 -128.0(4)
B2 B3 Mo1 B1 20.3(3)
Mo2 B3 Mo1 B1 -50.5(2)
B4 B3 Mo1 C1 76.0(5)
B2 B3 Mo1 C1 -135.7(4)
Mo2 B3 Mo1 C1 153.5(3)
B4 B3 Mo1 C3 106.2(3)
B2 B3 Mo1 C3 -105.4(3)
Mo2 B3 Mo1 C3 -176.3(2)
B4 B3 Mo1 C2 75.2(4)
B2 B3 Mo1 C2 -136.4(3)
Mo2 B3 Mo1 C2 152.70(18)
B2 B3 Mo1 B4 148.4(5)
Mo2 B3 Mo1 B4 77.5(3)
B4 B3 Mo1 C4 136.9(3)
B2 B3 Mo1 C4 -74.8(3)
Mo2 B3 Mo1 C4 -145.61(18)
B4 B3 Mo1 Mo2 -77.5(3)
B2 B3 Mo1 Mo2 70.9(3)
B4 B3 Mo1 Te1 -87.6(3)
B2 B3 Mo1 Te1 60.8(3)
Mo2 B3 Mo1 Te1 -10.1(2)
C1 C5 Mo1 O1 34.1(5)
C4 C5 Mo1 O1 150.9(4)
C10 C5 Mo1 O1 -89.1(8)
C1 C5 Mo1 B2 -165.2(4)
C4 C5 Mo1 B2 -48.4(4)
C10 C5 Mo1 B2 71.7(8)
C1 C5 Mo1 B3 -114.4(5)
C4 C5 Mo1 B3 2.4(6)
C10 C5 Mo1 B3 122.5(8)
C1 C5 Mo1 B1 154.1(4)
C4 C5 Mo1 B1 -89.1(4)
C10 C5 Mo1 B1 30.9(8)
C4 C5 Mo1 C1 116.8(5)
C10 C5 Mo1 C1 -123.2(10)
C1 C5 Mo1 C3 -79.3(4)
C4 C5 Mo1 C3 37.5(3)
C10 C5 Mo1 C3 157.6(9)
C1 C5 Mo1 C2 -37.6(3)
C4 C5 Mo1 C2 79.2(4)
C10 C5 Mo1 C2 -160.8(9)
C1 C5 Mo1 B4 -30.8(8)
C4 C5 Mo1 B4 86.0(7)
C10 C5 Mo1 B4 -153.9(7)
C1 C5 Mo1 C4 -116.8(5)
C10 C5 Mo1 C4 120.0(9)
C1 C5 Mo1 Mo2 133.3(4)
C4 C5 Mo1 Mo2 -109.9(4)
C10 C5 Mo1 Mo2 10.1(11)
C1 C5 Mo1 Te1 104.4(4)
C4 C5 Mo1 Te1 -138.9(3)
C10 C5 Mo1 Te1 -18.8(8)
B2 B1 Mo1 O1 -93.5(4)
Cl1 B1 Mo1 O1 171.4(7)
Te1 B1 Mo1 O1 56.4(2)
Mo2 B1 Mo1 O1 -23.2(2)
Cl1 B1 Mo1 B2 -95.1(8)
Te1 B1 Mo1 B2 150.0(4)
Mo2 B1 Mo1 B2 70.3(3)
B2 B1 Mo1 B3 -21.3(4)
Cl1 B1 Mo1 B3 -116.3(8)
Te1 B1 Mo1 B3 128.7(2)
Mo2 B1 Mo1 B3 49.0(2)
B2 B1 Mo1 C5 121.5(4)
Cl1 B1 Mo1 C5 26.4(8)
Te1 B1 Mo1 C5 -88.5(2)
Mo2 B1 Mo1 C5 -168.2(2)
B2 B1 Mo1 C1 140.3(4)
Cl1 B1 Mo1 C1 45.2(9)
Te1 B1 Mo1 C1 -69.7(3)
Mo2 B1 Mo1 C1 -149.4(2)
B2 B1 Mo1 C3 64.6(4)
Cl1 B1 Mo1 C3 -30.5(9)
Te1 B1 Mo1 C3 -145.42(19)
Mo2 B1 Mo1 C3 134.89(19)
B2 B1 Mo1 C2 97.8(6)
Cl1 B1 Mo1 C2 2.7(12)
Te1 B1 Mo1 C2 -112.2(5)
Mo2 B1 Mo1 C2 168.1(5)
B2 B1 Mo1 B4 -56.0(4)
Cl1 B1 Mo1 B4 -151.1(7)
Te1 B1 Mo1 B4 94.0(3)
Mo2 B1 Mo1 B4 14.3(3)
B2 B1 Mo1 C4 86.2(4)
Cl1 B1 Mo1 C4 -8.9(8)
Te1 B1 Mo1 C4 -123.8(2)
Mo2 B1 Mo1 C4 156.48(19)
B2 B1 Mo1 Mo2 -70.3(3)
Cl1 B1 Mo1 Mo2 -165.4(9)
Te1 B1 Mo1 Mo2 79.69(18)
B2 B1 Mo1 Te1 -150.0(4)
Cl1 B1 Mo1 Te1 114.9(8)
Mo2 B1 Mo1 Te1 -79.69(18)
C5 C1 Mo1 O1 -157.5(4)
C2 C1 Mo1 O1 86.7(4)
C6 C1 Mo1 O1 -33.8(8)
C5 C1 Mo1 B2 27.3(7)
C2 C1 Mo1 B2 -88.6(6)
C6 C1 Mo1 B2 151.0(7)
C5 C1 Mo1 B3 114.6(5)
C2 C1 Mo1 B3 -1.3(6)
C6 C1 Mo1 B3 -121.7(8)
C2 C1 Mo1 C5 -115.9(5)
C6 C1 Mo1 C5 123.7(9)
C5 C1 Mo1 B1 -33.9(5)
C2 C1 Mo1 B1 -149.8(4)
C6 C1 Mo1 B1 89.8(8)
C5 C1 Mo1 C3 78.4(4)
C2 C1 Mo1 C3 -37.5(3)
C6 C1 Mo1 C3 -157.9(9)
C5 C1 Mo1 C2 115.9(5)
C6 C1 Mo1 C2 -120.4(9)
C5 C1 Mo1 B4 163.7(4)
C2 C1 Mo1 B4 47.8(5)
C6 C1 Mo1 B4 -72.6(8)
C5 C1 Mo1 C4 37.0(4)
C2 C1 Mo1 C4 -78.9(4)
C6 C1 Mo1 C4 160.7(9)
C5 C1 Mo1 Mo2 -124.6(4)
C2 C1 Mo1 Mo2 119.5(4)
C6 C1 Mo1 Mo2 -0.9(11)
C5 C1 Mo1 Te1 -80.8(4)
C2 C1 Mo1 Te1 163.4(3)
C6 C1 Mo1 Te1 42.9(8)
C4 C3 Mo1 O1 -168.1(3)
C2 C3 Mo1 O1 -51.8(4)
C8 C3 Mo1 O1 69.3(6)
C4 C3 Mo1 B2 78.2(4)
C2 C3 Mo1 B2 -165.5(4)
C8 C3 Mo1 B2 -44.4(6)
C4 C3 Mo1 B3 122.2(4)
C2 C3 Mo1 B3 -121.5(4)
C8 C3 Mo1 B3 -0.4(6)
C4 C3 Mo1 C5 -37.6(4)
C2 C3 Mo1 C5 78.7(4)
C8 C3 Mo1 C5 -160.2(6)
C4 C3 Mo1 B1 39.6(4)
C2 C3 Mo1 B1 155.9(4)
C8 C3 Mo1 B1 -83.0(6)
C4 C3 Mo1 C1 -78.7(4)
C2 C3 Mo1 C1 37.6(4)
C8 C3 Mo1 C1 158.7(6)
C4 C3 Mo1 C2 -116.3(5)
C8 C3 Mo1 C2 121.1(7)
C4 C3 Mo1 B4 164.0(4)
C2 C3 Mo1 B4 -79.7(4)
C8 C3 Mo1 B4 41.4(6)
C2 C3 Mo1 C4 116.3(5)
C8 C3 Mo1 C4 -122.6(7)
C4 C3 Mo1 Mo2 117.2(3)
C2 C3 Mo1 Mo2 -126.5(3)
C8 C3 Mo1 Mo2 -5.4(7)
C4 C3 Mo1 Te1 -29.7(5)
C2 C3 Mo1 Te1 86.6(4)
C8 C3 Mo1 Te1 -152.3(4)
C3 C2 Mo1 O1 140.7(3)
C1 C2 Mo1 O1 -103.6(4)
C7 C2 Mo1 O1 19.6(6)
C3 C2 Mo1 B2 20.2(5)
C1 C2 Mo1 B2 135.9(4)
C7 C2 Mo1 B2 -100.9(6)
C3 C2 Mo1 B3 63.5(4)
C1 C2 Mo1 B3 179.2(4)
C7 C2 Mo1 B3 -57.6(6)
C3 C2 Mo1 C5 -78.6(4)
C1 C2 Mo1 C5 37.2(4)
C7 C2 Mo1 C5 160.3(7)
C3 C2 Mo1 B1 -50.7(7)
C1 C2 Mo1 B1 65.0(7)
C7 C2 Mo1 B1 -171.8(6)
C3 C2 Mo1 C1 -115.7(5)
C7 C2 Mo1 C1 123.1(8)
C1 C2 Mo1 C3 115.7(5)
C7 C2 Mo1 C3 -121.1(7)
C3 C2 Mo1 B4 104.7(4)
C1 C2 Mo1 B4 -139.5(4)
C7 C2 Mo1 B4 -16.4(6)
C3 C2 Mo1 C4 -37.1(3)
C1 C2 Mo1 C4 78.6(4)
C7 C2 Mo1 C4 -158.2(7)
C3 C2 Mo1 Mo2 109.9(3)
C1 C2 Mo1 Mo2 -134.4(4)
C7 C2 Mo1 Mo2 -11.2(8)
C3 C2 Mo1 Te1 -139.2(3)
C1 C2 Mo1 Te1 -23.4(5)
C7 C2 Mo1 Te1 99.7(6)
B3 B4 Mo1 O1 139.6(5)
Mo2 B4 Mo1 O1 69.1(3)
O1 B4 Mo1 B2 -117.7(4)
B3 B4 Mo1 B2 21.9(4)
Mo2 B4 Mo1 B2 -48.5(2)
O1 B4 Mo1 B3 -139.6(5)
Mo2 B4 Mo1 B3 -70.4(3)
O1 B4 Mo1 C5 101.9(6)
B3 B4 Mo1 C5 -118.5(6)
Mo2 B4 Mo1 C5 171.0(5)
O1 B4 Mo1 B1 -83.2(4)
B3 B4 Mo1 B1 56.4(4)
Mo2 B4 Mo1 B1 -14.1(3)
O1 B4 Mo1 C1 82.4(4)
B3 B4 Mo1 C1 -138.0(3)
Mo2 B4 Mo1 C1 151.54(18)
O1 B4 Mo1 C3 142.3(3)
B3 B4 Mo1 C3 -78.1(4)
Mo2 B4 Mo1 C3 -148.57(17)
O1 B4 Mo1 C2 107.7(4)
B3 B4 Mo1 C2 -112.7(4)
Mo2 B4 Mo1 C2 176.86(19)
O1 B4 Mo1 C4 155.1(3)
B3 B4 Mo1 C4 -65.3(5)
Mo2 B4 Mo1 C4 -135.8(2)
O1 B4 Mo1 Mo2 -69.1(3)
B3 B4 Mo1 Mo2 70.4(3)
O1 B4 Mo1 Te1 -31.2(4)
B3 B4 Mo1 Te1 108.4(3)
Mo2 B4 Mo1 Te1 37.94(19)
C5 C4 Mo1 O1 -85.0(8)
C3 C4 Mo1 O1 30.6(8)
C9 C4 Mo1 O1 153.1(7)
C5 C4 Mo1 B2 138.4(4)
C3 C4 Mo1 B2 -105.9(4)
C9 C4 Mo1 B2 16.6(6)
C5 C4 Mo1 B3 -178.5(4)
C3 C4 Mo1 B3 -62.8(4)
C9 C4 Mo1 B3 59.7(6)
C3 C4 Mo1 C5 115.6(5)
C9 C4 Mo1 C5 -121.8(7)
C5 C4 Mo1 B1 95.8(4)
C3 C4 Mo1 B1 -148.5(4)
C9 C4 Mo1 B1 -26.0(6)
C5 C4 Mo1 C1 -36.7(4)
C3 C4 Mo1 C1 78.9(4)
C9 C4 Mo1 C1 -158.6(7)
C5 C4 Mo1 C3 -115.6(5)
C9 C4 Mo1 C3 122.5(7)
C5 C4 Mo1 C2 -78.4(4)
C3 C4 Mo1 C2 37.3(3)
C9 C4 Mo1 C2 159.8(7)
C5 C4 Mo1 B4 -137.9(4)
C3 C4 Mo1 B4 -22.2(5)
C9 C4 Mo1 B4 100.3(6)
C5 C4 Mo1 Mo2 130.2(3)
C3 C4 Mo1 Mo2 -114.2(3)
C9 C4 Mo1 Mo2 8.3(7)
C5 C4 Mo1 Te1 49.1(4)
C3 C4 Mo1 Te1 164.7(3)
C9 C4 Mo1 Te1 -72.7(6)
B4 O1 Mo2 B2 -62.3(4)
C21 O1 Mo2 B2 146.6(18)
C21' O1 Mo2 B2 164.6(13)
Mo1 O1 Mo2 B2 19.2(3)
B4 O1 Mo2 B3 -25.9(4)
C21 O1 Mo2 B3 -177.0(18)
C21' O1 Mo2 B3 -159.0(13)
Mo1 O1 Mo2 B3 55.6(2)
B4 O1 Mo2 C13 135.3(4)
C21 O1 Mo2 C13 -15.8(18)
C21' O1 Mo2 C13 2.2(14)
Mo1 O1 Mo2 C13 -143.2(3)
B4 O1 Mo2 B1 -106.0(4)
C21 O1 Mo2 B1 102.9(18)
C21' O1 Mo2 B1 120.9(13)
Mo1 O1 Mo2 B1 -24.5(2)
B4 O1 Mo2 C11 79.3(4)
C21 O1 Mo2 C11 -71.8(18)
C21' O1 Mo2 C11 -53.8(13)
Mo1 O1 Mo2 C11 160.8(2)
B4 O1 Mo2 C15 51.1(4)
C21 O1 Mo2 C15 -100.0(18)
C21' O1 Mo2 C15 -82.0(13)
Mo1 O1 Mo2 C15 132.6(2)
B4 O1 Mo2 C14 69.5(8)
C21 O1 Mo2 C14 -81.7(19)
C21' O1 Mo2 C14 -63.6(15)
Mo1 O1 Mo2 C14 151.0(6)
B4 O1 Mo2 C12 115.6(4)
C21 O1 Mo2 C12 -35.5(18)
C21' O1 Mo2 C12 -17.5(13)
Mo1 O1 Mo2 C12 -162.87(19)
C21 O1 Mo2 B4 -151.1(18)
C21' O1 Mo2 B4 -133.1(14)
Mo1 O1 Mo2 B4 81.5(4)
B4 O1 Mo2 Mo1 -81.5(4)
C21 O1 Mo2 Mo1 127.4(18)
C21' O1 Mo2 Mo1 145.4(13)
B4 O1 Mo2 Te1 -147.3(4)
C21 O1 Mo2 Te1 61.6(17)
C21' O1 Mo2 Te1 79.6(13)
Mo1 O1 Mo2 Te1 -65.80(11)
B1 B2 Mo2 O1 -95.5(4)
B3 B2 Mo2 O1 53.6(4)
Mo1 B2 Mo2 O1 -18.9(2)
B1 B2 Mo2 B3 -149.2(5)
Mo1 B2 Mo2 B3 -72.6(3)
B1 B2 Mo2 C13 72.3(4)
B3 B2 Mo2 C13 -138.6(3)
Mo1 B2 Mo2 C13 148.85(19)
B3 B2 Mo2 B1 149.2(5)
Mo1 B2 Mo2 B1 76.6(3)
B1 B2 Mo2 C11 142.7(4)
B3 B2 Mo2 C11 -68.1(4)
Mo1 B2 Mo2 C11 -140.7(3)
B1 B2 Mo2 C15 132.1(4)
B3 B2 Mo2 C15 -78.8(4)
Mo1 B2 Mo2 C15 -151.3(2)
B1 B2 Mo2 C14 98.4(4)
B3 B2 Mo2 C14 -112.5(3)
Mo1 B2 Mo2 C14 174.9(2)
B1 B2 Mo2 C12 88.4(6)
B3 B2 Mo2 C12 -122.4(5)
Mo1 B2 Mo2 C12 165.0(4)
B1 B2 Mo2 B4 -127.6(4)
B3 B2 Mo2 B4 21.6(3)
Mo1 B2 Mo2 B4 -51.0(2)
B1 B2 Mo2 Mo1 -76.6(3)
B3 B2 Mo2 Mo1 72.6(3)
B1 B2 Mo2 Te1 -22.3(3)
B3 B2 Mo2 Te1 126.8(3)
Mo1 B2 Mo2 Te1 54.26(15)
B4 B3 Mo2 O1 22.6(3)
B2 B3 Mo2 O1 -124.7(4)
Mo1 B3 Mo2 O1 -53.6(2)
B4 B3 Mo2 B2 147.4(5)
Mo1 B3 Mo2 B2 71.1(3)
B4 B3 Mo2 C13 -138.2(4)
B2 B3 Mo2 C13 74.4(5)
Mo1 B3 Mo2 C13 145.5(3)
B4 B3 Mo2 B1 126.9(4)
B2 B3 Mo2 B1 -20.5(4)
Mo1 B3 Mo2 B1 50.6(2)
B4 B3 Mo2 C11 -76.6(4)
B2 B3 Mo2 C11 136.1(3)
Mo1 B3 Mo2 C11 -152.8(2)
B4 B3 Mo2 C15 -107.0(4)
B2 B3 Mo2 C15 105.6(4)
Mo1 B3 Mo2 C15 176.7(2)
B4 B3 Mo2 C14 -137.9(3)
B2 B3 Mo2 C14 74.8(4)
Mo1 B3 Mo2 C14 145.8(2)
B4 B3 Mo2 C12 -78.2(5)
B2 B3 Mo2 C12 134.4(4)
Mo1 B3 Mo2 C12 -154.5(3)
B2 B3 Mo2 B4 -147.4(5)
Mo1 B3 Mo2 B4 -76.3(3)
B4 B3 Mo2 Mo1 76.3(3)
B2 B3 Mo2 Mo1 -71.1(3)
B4 B3 Mo2 Te1 86.3(3)
B2 B3 Mo2 Te1 -61.0(3)
Mo1 B3 Mo2 Te1 10.1(2)
C14 C13 Mo2 O1 -149.4(4)
C12 C13 Mo2 O1 -33.3(5)
C18 C13 Mo2 O1 89.9(7)
C14 C13 Mo2 B2 49.9(4)
C12 C13 Mo2 B2 165.9(4)
C18 C13 Mo2 B2 -70.8(7)
C14 C13 Mo2 B3 0.5(6)
C12 C13 Mo2 B3 116.6(5)
C18 C13 Mo2 B3 -120.2(7)
C14 C13 Mo2 B1 90.6(4)
C12 C13 Mo2 B1 -153.3(4)
C18 C13 Mo2 B1 -30.1(7)
C14 C13 Mo2 C11 -78.4(4)
C12 C13 Mo2 C11 37.7(4)
C18 C13 Mo2 C11 160.9(7)
C14 C13 Mo2 C15 -36.9(4)
C12 C13 Mo2 C15 79.1(4)
C18 C13 Mo2 C15 -157.7(7)
C12 C13 Mo2 C14 116.0(5)
C18 C13 Mo2 C14 -120.7(8)
C14 C13 Mo2 C12 -116.0(5)
C18 C13 Mo2 C12 123.2(8)
C14 C13 Mo2 B4 -82.3(7)
C12 C13 Mo2 B4 33.8(8)
C18 C13 Mo2 B4 157.0(7)
C14 C13 Mo2 Mo1 109.1(4)
C12 C13 Mo2 Mo1 -134.9(3)
C18 C13 Mo2 Mo1 -11.6(9)
C14 C13 Mo2 Te1 140.5(3)
C12 C13 Mo2 Te1 -103.5(4)
C18 C13 Mo2 Te1 19.8(6)
B2 B1 Mo2 O1 93.6(4)
Cl1 B1 Mo2 O1 -171.2(7)
Te1 B1 Mo2 O1 -56.4(2)
Mo1 B1 Mo2 O1 23.3(2)
Cl1 B1 Mo2 B2 95.2(8)
Te1 B1 Mo2 B2 -150.1(4)
Mo1 B1 Mo2 B2 -70.4(3)
B2 B1 Mo2 B3 21.4(4)
Cl1 B1 Mo2 B3 116.6(8)
Te1 B1 Mo2 B3 -128.7(3)
Mo1 B1 Mo2 B3 -49.0(2)
B2 B1 Mo2 C13 -120.2(4)
Cl1 B1 Mo2 C13 -25.1(8)
Te1 B1 Mo2 C13 89.7(2)
Mo1 B1 Mo2 C13 169.4(2)
B2 B1 Mo2 C11 -98.3(7)
Cl1 B1 Mo2 C11 -3.1(12)
Te1 B1 Mo2 C11 111.6(6)
Mo1 B1 Mo2 C11 -168.7(5)
B2 B1 Mo2 C15 -64.0(4)
Cl1 B1 Mo2 C15 31.2(9)
Te1 B1 Mo2 C15 145.9(2)
Mo1 B1 Mo2 C15 -134.4(2)
B2 B1 Mo2 C14 -84.9(4)
Cl1 B1 Mo2 C14 10.3(8)
Te1 B1 Mo2 C14 125.0(2)
Mo1 B1 Mo2 C14 -155.3(2)
B2 B1 Mo2 C12 -139.7(4)
Cl1 B1 Mo2 C12 -44.5(9)
Te1 B1 Mo2 C12 70.2(3)
Mo1 B1 Mo2 C12 149.9(2)
B2 B1 Mo2 B4 56.4(4)
Cl1 B1 Mo2 B4 151.5(7)
Te1 B1 Mo2 B4 -93.7(3)
Mo1 B1 Mo2 B4 -14.0(3)
B2 B1 Mo2 Mo1 70.4(3)
Cl1 B1 Mo2 Mo1 165.6(8)
Te1 B1 Mo2 Mo1 -79.69(19)
B2 B1 Mo2 Te1 150.1(4)
Cl1 B1 Mo2 Te1 -114.7(8)
Mo1 B1 Mo2 Te1 79.69(19)
C15 C11 Mo2 O1 -139.4(4)
C12 C11 Mo2 O1 104.4(4)
C16 C11 Mo2 O1 -18.6(8)
C15 C11 Mo2 B2 -18.4(6)
C12 C11 Mo2 B2 -134.6(4)
C16 C11 Mo2 B2 102.4(8)
C15 C11 Mo2 B3 -62.1(5)
C12 C11 Mo2 B3 -178.3(4)
C16 C11 Mo2 B3 58.7(9)
C15 C11 Mo2 C13 78.4(4)
C12 C11 Mo2 C13 -37.8(4)
C16 C11 Mo2 C13 -160.8(9)
C15 C11 Mo2 B1 52.6(8)
C12 C11 Mo2 B1 -63.6(8)
C16 C11 Mo2 B1 173.4(8)
C12 C11 Mo2 C15 -116.2(6)
C16 C11 Mo2 C15 120.8(10)
C15 C11 Mo2 C14 36.9(4)
C12 C11 Mo2 C14 -79.3(4)
C16 C11 Mo2 C14 157.7(9)
C15 C11 Mo2 C12 116.2(6)
C16 C11 Mo2 C12 -123.0(10)
C15 C11 Mo2 B4 -103.4(4)
C12 C11 Mo2 B4 140.4(4)
C16 C11 Mo2 B4 17.4(8)
C15 C11 Mo2 Mo1 -108.7(5)
C12 C11 Mo2 Mo1 135.1(4)
C16 C11 Mo2 Mo1 12.1(10)
C15 C11 Mo2 Te1 140.3(3)
C12 C11 Mo2 Te1 24.1(5)
C16 C11 Mo2 Te1 -99.0(8)
C14 C15 Mo2 O1 169.8(3)
C11 C15 Mo2 O1 53.3(5)
C20 C15 Mo2 O1 -68.9(8)
C14 C15 Mo2 B2 -76.7(4)
C11 C15 Mo2 B2 166.8(4)
C20 C15 Mo2 B2 44.6(8)
C14 C15 Mo2 B3 -120.7(4)
C11 C15 Mo2 B3 122.8(4)
C20 C15 Mo2 B3 0.6(8)
C14 C15 Mo2 C13 37.3(3)
C11 C15 Mo2 C13 -79.2(4)
C20 C15 Mo2 C13 158.6(9)
C14 C15 Mo2 B1 -38.3(5)
C11 C15 Mo2 B1 -154.8(4)
C20 C15 Mo2 B1 83.0(8)
C14 C15 Mo2 C11 116.5(5)
C20 C15 Mo2 C11 -122.2(10)
C11 C15 Mo2 C14 -116.5(5)
C20 C15 Mo2 C14 121.3(9)
C14 C15 Mo2 C12 79.1(4)
C11 C15 Mo2 C12 -37.4(4)
C20 C15 Mo2 C12 -159.6(9)
C14 C15 Mo2 B4 -162.0(4)
C11 C15 Mo2 B4 81.5(4)
C20 C15 Mo2 B4 -40.7(8)
C14 C15 Mo2 Mo1 -116.2(3)
C11 C15 Mo2 Mo1 127.3(3)
C20 C15 Mo2 Mo1 5.1(10)
C14 C15 Mo2 Te1 31.6(6)
C11 C15 Mo2 Te1 -84.9(6)
C20 C15 Mo2 Te1 152.9(6)
C15 C14 Mo2 O1 -25.9(9)
C13 C14 Mo2 O1 90.5(8)
C19 C14 Mo2 O1 -148.2(7)
C15 C14 Mo2 B2 107.0(4)
C13 C14 Mo2 B2 -136.6(4)
C19 C14 Mo2 B2 -15.3(7)
C15 C14 Mo2 B3 64.0(4)
C13 C14 Mo2 B3 -179.7(4)
C19 C14 Mo2 B3 -58.3(7)
C15 C14 Mo2 C13 -116.4(5)
C19 C14 Mo2 C13 121.3(8)
C15 C14 Mo2 B1 149.6(4)
C13 C14 Mo2 B1 -94.0(4)
C19 C14 Mo2 B1 27.3(7)
C15 C14 Mo2 C11 -37.2(4)
C13 C14 Mo2 C11 79.2(4)
C19 C14 Mo2 C11 -159.5(8)
C13 C14 Mo2 C15 116.4(5)
C19 C14 Mo2 C15 -122.3(8)
C15 C14 Mo2 C12 -78.8(4)
C13 C14 Mo2 C12 37.6(3)
C19 C14 Mo2 C12 158.9(8)
C15 C14 Mo2 B4 24.9(5)
C13 C14 Mo2 B4 141.3(4)
C19 C14 Mo2 B4 -97.4(7)
C15 C14 Mo2 Mo1 113.9(4)
C13 C14 Mo2 Mo1 -129.7(3)
C19 C14 Mo2 Mo1 -8.4(8)
C15 C14 Mo2 Te1 -163.9(3)
C13 C14 Mo2 Te1 -47.5(4)
C19 C14 Mo2 Te1 73.8(7)
C11 C12 Mo2 O1 -86.1(4)
C13 C12 Mo2 O1 158.5(4)
C17 C12 Mo2 O1 35.3(7)
C11 C12 Mo2 B2 89.9(6)
C13 C12 Mo2 B2 -25.6(7)
C17 C12 Mo2 B2 -148.8(7)
C11 C12 Mo2 B3 2.8(7)
C13 C12 Mo2 B3 -112.7(5)
C17 C12 Mo2 B3 124.1(7)
C11 C12 Mo2 C13 115.4(6)
C17 C12 Mo2 C13 -123.2(8)
C11 C12 Mo2 B1 150.1(4)
C13 C12 Mo2 B1 34.7(5)
C17 C12 Mo2 B1 -88.5(7)
C13 C12 Mo2 C11 -115.4(6)
C17 C12 Mo2 C11 121.4(8)
C11 C12 Mo2 C15 37.2(4)
C13 C12 Mo2 C15 -78.3(4)
C17 C12 Mo2 C15 158.6(8)
C11 C12 Mo2 C14 78.2(4)
C13 C12 Mo2 C14 -37.2(4)
C17 C12 Mo2 C14 -160.4(8)
C11 C12 Mo2 B4 -47.5(5)
C13 C12 Mo2 B4 -162.9(4)
C17 C12 Mo2 B4 73.9(7)
C11 C12 Mo2 Mo1 -120.2(4)
C13 C12 Mo2 Mo1 124.4(4)
C17 C12 Mo2 Mo1 1.2(9)
C11 C12 Mo2 Te1 -162.8(4)
C13 C12 Mo2 Te1 81.7(4)
C17 C12 Mo2 Te1 -41.5(7)
B3 B4 Mo2 O1 -141.6(5)
Mo1 B4 Mo2 O1 -70.3(3)
O1 B4 Mo2 B2 119.0(4)
B3 B4 Mo2 B2 -22.6(4)
Mo1 B4 Mo2 B2 48.7(2)
O1 B4 Mo2 B3 141.6(5)
Mo1 B4 Mo2 B3 71.3(3)
O1 B4 Mo2 C13 -103.1(6)
B3 B4 Mo2 C13 115.3(6)
Mo1 B4 Mo2 C13 -173.4(5)
O1 B4 Mo2 B1 84.3(4)
B3 B4 Mo2 B1 -57.3(4)
Mo1 B4 Mo2 B1 14.0(3)
O1 B4 Mo2 C11 -106.5(4)
B3 B4 Mo2 C11 111.9(4)
Mo1 B4 Mo2 C11 -176.8(2)
O1 B4 Mo2 C15 -141.2(4)
B3 B4 Mo2 C15 77.2(4)
Mo1 B4 Mo2 C15 148.5(2)
O1 B4 Mo2 C14 -155.4(3)
B3 B4 Mo2 C14 63.0(4)
Mo1 B4 Mo2 C14 134.3(2)
O1 B4 Mo2 C12 -81.2(4)
B3 B4 Mo2 C12 137.2(3)
Mo1 B4 Mo2 C12 -151.5(2)
O1 B4 Mo2 Mo1 70.3(3)
B3 B4 Mo2 Mo1 -71.3(3)
O1 B4 Mo2 Te1 32.5(4)
B3 B4 Mo2 Te1 -109.1(3)
Mo1 B4 Mo2 Te1 -37.83(19)
B2 Mo1 Mo2 O1 156.0(3)
B3 Mo1 Mo2 O1 98.8(3)
C5 Mo1 Mo2 O1 -125.1(5)
B1 Mo1 Mo2 O1 -150.5(3)
C1 Mo1 Mo2 O1 -41.0(5)
C3 Mo1 Mo2 O1 105.0(3)
C2 Mo1 Mo2 O1 39.6(3)
B4 Mo1 Mo2 O1 45.7(3)
C4 Mo1 Mo2 O1 166.5(3)
Te1 Mo1 Mo2 O1 -91.74(19)
O1 Mo1 Mo2 B2 -156.0(3)
B3 Mo1 Mo2 B2 -57.3(4)
C5 Mo1 Mo2 B2 78.8(5)
B1 Mo1 Mo2 B2 53.5(3)
C1 Mo1 Mo2 B2 162.9(5)
C3 Mo1 Mo2 B2 -51.0(3)
C2 Mo1 Mo2 B2 -116.5(4)
B4 Mo1 Mo2 B2 -110.3(4)
C4 Mo1 Mo2 B2 10.5(4)
Te1 Mo1 Mo2 B2 112.2(2)
O1 Mo1 Mo2 B3 -98.8(3)
B2 Mo1 Mo2 B3 57.3(4)
C5 Mo1 Mo2 B3 136.1(5)
B1 Mo1 Mo2 B3 110.8(4)
C1 Mo1 Mo2 B3 -139.8(5)
C3 Mo1 Mo2 B3 6.2(3)
C2 Mo1 Mo2 B3 -59.2(4)
B4 Mo1 Mo2 B3 -53.0(3)
C4 Mo1 Mo2 B3 67.7(4)
Te1 Mo1 Mo2 B3 169.5(3)
O1 Mo1 Mo2 C13 128.0(4)
B2 Mo1 Mo2 C13 -75.9(4)
B3 Mo1 Mo2 C13 -133.2(4)
C5 Mo1 Mo2 C13 2.9(6)
B1 Mo1 Mo2 C13 -22.4(4)
C1 Mo1 Mo2 C13 87.0(6)
C3 Mo1 Mo2 C13 -127.0(4)
C2 Mo1 Mo2 C13 167.6(4)
B4 Mo1 Mo2 C13 173.8(4)
C4 Mo1 Mo2 C13 -65.5(4)
Te1 Mo1 Mo2 C13 36.3(3)
O1 Mo1 Mo2 B1 150.5(3)
B2 Mo1 Mo2 B1 -53.5(3)
B3 Mo1 Mo2 B1 -110.8(4)
C5 Mo1 Mo2 B1 25.3(5)
C1 Mo1 Mo2 B1 109.4(5)
C3 Mo1 Mo2 B1 -104.5(3)
C2 Mo1 Mo2 B1 -170.0(4)
B4 Mo1 Mo2 B1 -163.8(4)
C4 Mo1 Mo2 B1 -43.0(4)
Te1 Mo1 Mo2 B1 58.7(2)
O1 Mo1 Mo2 C11 -39.3(4)
B2 Mo1 Mo2 C11 116.7(5)
B3 Mo1 Mo2 C11 59.5(5)
C5 Mo1 Mo2 C11 -164.4(6)
B1 Mo1 Mo2 C11 170.2(5)
C1 Mo1 Mo2 C11 -80.3(6)
C3 Mo1 Mo2 C11 65.7(5)
C2 Mo1 Mo2 C11 0.3(5)
B4 Mo1 Mo2 C11 6.4(5)
C4 Mo1 Mo2 C11 127.2(5)
Te1 Mo1 Mo2 C11 -131.0(4)
O1 Mo1 Mo2 C15 -104.3(4)
B2 Mo1 Mo2 C15 51.7(4)
B3 Mo1 Mo2 C15 -5.5(4)
C5 Mo1 Mo2 C15 130.6(5)
B1 Mo1 Mo2 C15 105.2(4)
C1 Mo1 Mo2 C15 -145.3(6)
C3 Mo1 Mo2 C15 0.7(4)
C2 Mo1 Mo2 C15 -64.7(4)
B4 Mo1 Mo2 C15 -58.6(4)
C4 Mo1 Mo2 C15 62.2(4)
Te1 Mo1 Mo2 C15 164.0(3)
O1 Mo1 Mo2 C14 -164.7(3)
B2 Mo1 Mo2 C14 -8.6(4)
B3 Mo1 Mo2 C14 -65.9(4)
C5 Mo1 Mo2 C14 70.2(5)
B1 Mo1 Mo2 C14 44.9(4)
C1 Mo1 Mo2 C14 154.3(5)
C3 Mo1 Mo2 C14 -59.7(4)
C2 Mo1 Mo2 C14 -125.1(4)
B4 Mo1 Mo2 C14 -118.9(4)
C4 Mo1 Mo2 C14 1.8(4)
Te1 Mo1 Mo2 C14 103.6(3)
O1 Mo1 Mo2 C12 42.5(4)
B2 Mo1 Mo2 C12 -161.4(5)
B3 Mo1 Mo2 C12 141.3(5)
C5 Mo1 Mo2 C12 -82.6(6)
B1 Mo1 Mo2 C12 -107.9(5)
C1 Mo1 Mo2 C12 1.5(6)
C3 Mo1 Mo2 C12 147.5(5)
C2 Mo1 Mo2 C12 82.1(5)
B4 Mo1 Mo2 C12 88.2(5)
C4 Mo1 Mo2 C12 -151.0(5)
Te1 Mo1 Mo2 C12 -49.2(4)
O1 Mo1 Mo2 B4 -45.7(3)
B2 Mo1 Mo2 B4 110.3(4)
B3 Mo1 Mo2 B4 53.0(3)
C5 Mo1 Mo2 B4 -170.9(5)
B1 Mo1 Mo2 B4 163.8(4)
C1 Mo1 Mo2 B4 -86.8(5)
C3 Mo1 Mo2 B4 59.3(3)
C2 Mo1 Mo2 B4 -6.2(4)
C4 Mo1 Mo2 B4 120.8(4)
Te1 Mo1 Mo2 B4 -137.5(3)
O1 Mo1 Mo2 Te1 91.74(19)
B2 Mo1 Mo2 Te1 -112.2(2)
B3 Mo1 Mo2 Te1 -169.5(3)
C5 Mo1 Mo2 Te1 -33.4(4)
B1 Mo1 Mo2 Te1 -58.7(2)
C1 Mo1 Mo2 Te1 50.7(5)
C3 Mo1 Mo2 Te1 -163.3(2)
C2 Mo1 Mo2 Te1 131.3(3)
B4 Mo1 Mo2 Te1 137.5(2)
C4 Mo1 Mo2 Te1 -101.8(3)
B2 B1 Te1 Mo2 -36.0(5)
Cl1 B1 Te1 Mo2 143.6(5)
Mo1 B1 Te1 Mo2 -72.20(14)
B2 B1 Te1 Mo1 36.2(5)
Cl1 B1 Te1 Mo1 -144.2(5)
Mo2 B1 Te1 Mo1 72.20(14)
O1 Mo2 Te1 B1 121.9(3)
B2 Mo2 Te1 B1 19.8(3)
B3 Mo2 Te1 B1 58.1(3)
C13 Mo2 Te1 B1 -96.2(3)
C11 Mo2 Te1 B1 -145.2(3)
C15 Mo2 Te1 B1 -91.3(5)
C14 Mo2 Te1 B1 -71.0(3)
C12 Mo2 Te1 B1 -131.3(3)
B4 Mo2 Te1 B1 102.4(3)
Mo1 Mo2 Te1 B1 67.3(2)
O1 Mo2 Te1 Mo1 54.62(15)
B2 Mo2 Te1 Mo1 -47.48(18)
B3 Mo2 Te1 Mo1 -9.2(2)
C13 Mo2 Te1 Mo1 -163.46(16)
B1 Mo2 Te1 Mo1 -67.3(2)
C11 Mo2 Te1 Mo1 147.5(2)
C15 Mo2 Te1 Mo1 -158.6(4)
C14 Mo2 Te1 Mo1 -138.28(17)
C12 Mo2 Te1 Mo1 161.44(16)
B4 Mo2 Te1 Mo1 35.16(19)
O1 Mo1 Te1 B1 -121.8(3)
B2 Mo1 Te1 B1 -19.8(3)
B3 Mo1 Te1 B1 -58.0(3)
C5 Mo1 Te1 B1 97.7(3)
C1 Mo1 Te1 B1 132.1(3)
C3 Mo1 Te1 B1 91.0(4)
C2 Mo1 Te1 B1 145.6(3)
B4 Mo1 Te1 B1 -102.9(3)
C4 Mo1 Te1 B1 71.9(3)
Mo2 Mo1 Te1 B1 -67.2(2)
O1 Mo1 Te1 Mo2 -54.63(14)
B2 Mo1 Te1 Mo2 47.37(18)
B3 Mo1 Te1 Mo2 9.2(2)
C5 Mo1 Te1 Mo2 164.9(2)
B1 Mo1 Te1 Mo2 67.2(2)
C1 Mo1 Te1 Mo2 -160.71(19)
C3 Mo1 Te1 Mo2 158.2(3)
C2 Mo1 Te1 Mo2 -147.2(2)
B4 Mo1 Te1 Mo2 -35.7(2)
C4 Mo1 Te1 Mo2 139.09(17)
B4 O1 C21 C22 -71(3)
C21' O1 C21 C22 35(3)
Mo1 O1 C21 C22 -173(2)
Mo2 O1 C21 C22 71(4)
B4 O1 C21' C22' 56(3)
C21 O1 C21' C22' -39(3)
Mo1 O1 C21' C22' -81(2)
Mo2 O1 C21' C22' 164.5(14)
